data_1530886
loop_
_publ_author_name
'Torardi, C.C.'
'McCarley, R.E.'

_publ_section_title
;
 Synthesis and structure of Ba5 (Mo4 O6)8. A compound having the Na Mo4 O6
 structure type and superlattice ordering of barium ions
;
_journal_name_full 'Journal of the Less-Common Metals'
_journal_page_first 169
_journal_page_last 186
_journal_volume 116
_journal_year 1986
_chemical_formula_sum 'Ba5 Mo32 O48'
_chemical_name_systematic 'Ba5 (Mo4 O6)8'
_space_group_IT_number 55
_symmetry_space_group_name_Hall '-P 2 2ab'
_symmetry_space_group_name_H-M 'P b a m'
_cell_angle_alpha 90
_cell_angle_beta 90
_cell_angle_gamma 90
_cell_formula_units_Z 2
_cell_length_a 9.517
_cell_length_b 9.822
_cell_length_c 22.813
_cell_volume 2132.467
_citation_journal_id_ASTM JCOMAH
_cod_data_source_file Torardi_JCOMAH_1986_1274.cif
_cod_data_source_block Ba5Mo32O48
_cod_database_code 1530886

loop_
_symmetry_equiv_pos_as_xyz
x,y,z
-x,-y,z
x+1/2,-y+1/2,-z
-x+1/2,y+1/2,-z
-x,-y,-z
x,y,-z
-x-1/2,y-1/2,z
x-1/2,-y-1/2,z

loop_
_atom_site_label
_atom_site_type_symbol
_atom_site_fract_x
_atom_site_fract_y
_atom_site_fract_z
_atom_site_occupancy
_atom_site_U_iso_or_equiv
O8 O-2 0.024 0.745 0.315 1 0.0
Ba1 Ba+2 0 0 0.5 1 0.0
O2 O-2 0.273 0.822 0.124 1 0.0
O5 O-2 0.271 0.803 0.5 1 0.0
Mo4 Mo+2 0.1326 0.6457 0.3803 1 0.0
O12 O-2 0.253 0.066 0.311 1 0.0
Mo5 Mo+2 0.1412 0.6565 0.5 1 0.0
O9 O-2 0.021 0.764 0.442 1 0.0
O7 O-2 0.011 0.76 0.191 1 0.0
O4 O-2 0.276 0.827 0.375 1 0.0
O3 O-2 0.265 0.81 0.251 1 0.0
O10 O-2 0.238 0.064 0.061 1 0.0
Mo3 Mo+2 0.1419 0.6507 0.2474 1 0.0
O11 O-2 0.226 0.055 0.194 1 0.0
Ba2 Ba+2 0 0 0.1083 0.88 0.0
Mo1 Mo+2 0.1318 0.6605 0 1 0.0
Ba3 Ba+2 0 0 0.2686 1 0.0
Mo2 Mo+2 0.1279 0.6463 0.1319 1 0.0
Ba4 Ba+2 0 0 0.0289 0.1 0.0
Mo6 Mo+2 0.6087 0.0884 0.066 1 0.0
O1 O-2 0.28 0.799 0 1 0.0
Mo7 Mo+2 0.6146 0.0982 0.1863 1 0.0
Mo8 Mo+2 0.6076 0.0922 0.317 1 0.0
O13 O-2 0.251 0.058 0.439 1 0.0
Mo9 Mo+2 0.611 0.092 0.4347 1 0.0
O6 O-2 0.041 0.755 0.061 1 0.0
